data_4104733
loop_
_publ_author_name
'Andrew J. Vetter'
'Ryan D. Rieth'
'William W. Brennessel'
'William D. Jones'

_publ_contact_author_address 'Department of Chemistry, University of Rochester, Rochester, New York 14627'
_publ_contact_author_email jones@chem.rochester.edu
_publ_contact_author_name 'William D. Jones'
_publ_section_title
;
 Selective C-H Activation of Haloalkanes using a
 Rhodiumtrispyrazolylborate Complex
;
_journal_name_full 'Journal of the American Chemical Society'
_journal_page_first 10742
_journal_page_last 10752
_journal_paper_doi 10.1021/ja9002316
_journal_volume 131
_journal_year 2009
_chemical_formula_moiety 'C22 H35 B Cl2 N7 Rh'
_chemical_formula_sum 'C22 H35 B Cl2 N7 Rh'
_chemical_formula_weight 582.19
_chemical_name_common JONAV09
_chemical_name_systematic Tp*Rh(CNneopentyl)(CH2Cl)Cl
_space_group_IT_number 14
_symmetry_cell_setting monoclinic
_symmetry_space_group_name_Hall '-P 2ybc'
_symmetry_space_group_name_H-M 'P 1 21/c 1'
_atom_sites_solution_hydrogens geom
_atom_sites_solution_primary direct
_atom_sites_solution_secondary difmap
_audit_creation_method SHELXL-97
_cell_angle_alpha 90.00
_cell_angle_beta 92.865(2)
_cell_angle_gamma 90.00
_cell_formula_units_Z 4
_cell_length_a 15.9656(14)
_cell_length_b 11.1054(10)
_cell_length_c 17.0087(15)
_cell_measurement_reflns_used 5535
_cell_measurement_temperature 100(2)
_cell_measurement_theta_max 29.430
_cell_measurement_theta_min 2.235
_cell_volume 3011.9(5)
_computing_cell_refinement 'Bruker SMART'
_computing_data_collection 'Bruker SMART'
_computing_data_reduction 'Bruker SAINT'
_computing_molecular_graphics 'Bruker SHELXTL'
_computing_publication_material 'Bruker SHELXTL'
_computing_structure_refinement 'SHELXL-97 (Sheldrick, 1997)'
_computing_structure_solution 'SHELXS-97 (Sheldrick, 1990)'
_diffrn_ambient_temperature 100(2)
_diffrn_measured_fraction_theta_full 0.945
_diffrn_measured_fraction_theta_max 0.945
_diffrn_measurement_device_type 'CCD area detector'
_diffrn_measurement_method 'omega scans'
_diffrn_radiation_monochromator graphite
_diffrn_radiation_source 'fine-focus sealed tube'
_diffrn_radiation_type MoK\a
_diffrn_radiation_wavelength 0.71073
_diffrn_reflns_av_R_equivalents 0.0488
_diffrn_reflns_av_sigmaI/netI 0.0445
_diffrn_reflns_limit_h_max 22
_diffrn_reflns_limit_h_min -22
_diffrn_reflns_limit_k_max 16
_diffrn_reflns_limit_k_min -16
_diffrn_reflns_limit_l_max 24
_diffrn_reflns_limit_l_min -24
_diffrn_reflns_number 45034
_diffrn_reflns_theta_full 31.05
_diffrn_reflns_theta_max 31.05
_diffrn_reflns_theta_min 1.28
_exptl_absorpt_coefficient_mu 0.766
_exptl_absorpt_correction_T_max 0.985
_exptl_absorpt_correction_T_min 0.777
_exptl_absorpt_correction_type multi-scan
_exptl_absorpt_process_details 'SADABS, R. Blessing, Acta Cryst. (1995) 33'
_exptl_crystal_colour Colorless
_exptl_crystal_density_diffrn 1.284
_exptl_crystal_description Plate
_exptl_crystal_F_000 1200
_exptl_crystal_size_max 0.33
_exptl_crystal_size_mid 0.29
_exptl_crystal_size_min 0.02
_refine_diff_density_max 3.109
_refine_diff_density_min -0.954
_refine_diff_density_rms 0.134
_refine_ls_extinction_method none
_refine_ls_goodness_of_fit_ref 1.036
_refine_ls_hydrogen_treatment constr
_refine_ls_matrix_type full
_refine_ls_number_parameters 307
_refine_ls_number_reflns 9122
_refine_ls_number_restraints 0
_refine_ls_restrained_S_all 1.036
_refine_ls_R_factor_all 0.0574
_refine_ls_R_factor_gt 0.0402
_refine_ls_shift/su_max 0.003
_refine_ls_shift/su_mean 0.000
_refine_ls_structure_factor_coef Fsqd
_refine_ls_weighting_details 'calc w=1/[\s^2^(Fo^2^)+(0.0664P)^2^+0.0451P] where P=(Fo^2^+2Fc^2^)/3'
_refine_ls_weighting_scheme calc
_refine_ls_wR_factor_gt 0.1030
_refine_ls_wR_factor_ref 0.1075
_reflns_number_gt 7078
_reflns_number_total 9122
_reflns_threshold_expression >2sigma(I)
_cod_data_source_file ja9002316_si_002_2.cif
_cod_data_source_block squ
_cod_database_code 4104733

loop_
_symmetry_equiv_pos_as_xyz
'x, y, z'
'-x, y+1/2, -z+1/2'
'-x, -y, -z'
'x, -y-1/2, z-1/2'

loop_
_atom_site_label
_atom_site_type_symbol
_atom_site_fract_x
_atom_site_fract_y
_atom_site_fract_z
_atom_site_U_iso_or_equiv
_atom_site_adp_type
_atom_site_occupancy
_atom_site_symmetry_multiplicity
_atom_site_calc_flag
_atom_site_refinement_flags
Rh1 Rh 0.819237(11) 0.149733(15) 0.620408(10) 0.01521(6) Uani 1 1 d .
Cl1 Cl 0.78731(4) -0.00398(6) 0.70933(4) 0.02732(14) Uani 1 1 d .
Cl2 Cl 0.88142(4) 0.02957(6) 0.45842(4) 0.02797(14) Uani 1 1 d .
N5 N 0.69244(13) 0.35305(17) 0.62997(11) 0.0192(4) Uani 1 1 d .
N7 N 0.78638(13) 0.35932(16) 0.51667(11) 0.0169(4) Uani 1 1 d .
N1 N 0.96935(13) 0.20224(18) 0.73545(11) 0.0194(4) Uani 1 1 d .
N3 N 0.66909(12) 0.20928(18) 0.51703(11) 0.0188(4) Uani 1 1 d .
N4 N 0.74166(12) 0.28053(17) 0.67864(10) 0.0169(4) Uani 1 1 d .
N6 N 0.84940(12) 0.28514(17) 0.54402(10) 0.0158(4) Uani 1 1 d .
N2 N 0.71348(13) 0.11156(18) 0.54599(11) 0.0179(4) Uani 1 1 d .
B1 B 0.69549(17) 0.3378(2) 0.54039(15) 0.0191(5) Uani 1 1 d .
H1 H 0.6571 0.3972 0.5131 0.023 Uiso 1 1 calc R
C2 C 0.91466(15) 0.1842(2) 0.69111(13) 0.0174(4) Uani 1 1 d .
C6 C 1.16849(19) 0.1482(3) 0.85863(17) 0.0328(6) Uani 1 1 d .
H6A H 1.1403 0.1255 0.9063 0.049 Uiso 1 1 calc R
H6B H 1.1855 0.2328 0.8622 0.049 Uiso 1 1 calc R
H6C H 1.2182 0.0975 0.8535 0.049 Uiso 1 1 calc R
C4 C 1.10844(15) 0.1305(2) 0.78681(13) 0.0183(4) Uani 1 1 d .
C19 C 0.92102(15) 0.3234(2) 0.51445(13) 0.0188(4) Uani 1 1 d .
C1 C 0.88940(14) 0.0211(2) 0.56576(13) 0.0181(4) Uani 1 1 d .
H1A H 0.9490 0.0304 0.5838 0.022 Uiso 1 1 calc R
H1B H 0.8708 -0.0597 0.5822 0.022 Uiso 1 1 calc R
C21 C 0.81752(16) 0.4436(2) 0.46935(12) 0.0198(5) Uani 1 1 d .
C7 C 1.15424(19) 0.1611(3) 0.71266(16) 0.0333(6) Uani 1 1 d .
H7A H 1.2020 0.1066 0.7082 0.050 Uiso 1 1 calc R
H7B H 1.1744 0.2444 0.7159 0.050 Uiso 1 1 calc R
H7C H 1.1157 0.1520 0.6664 0.050 Uiso 1 1 calc R
C20 C 0.90298(16) 0.4239(2) 0.46646(13) 0.0210(5) Uani 1 1 d .
H20 H 0.9416 0.4693 0.4378 0.025 Uiso 1 1 calc R
C18 C 1.00477(16) 0.2669(2) 0.53069(16) 0.0267(5) Uani 1 1 d .
H18A H 1.0175 0.2648 0.5876 0.040 Uiso 1 1 calc R
H18B H 1.0477 0.3141 0.5053 0.040 Uiso 1 1 calc R
H18C H 1.0042 0.1846 0.5098 0.040 Uiso 1 1 calc R
C14 C 0.72884(15) 0.3147(2) 0.75278(13) 0.0198(5) Uani 1 1 d .
C22 C 0.76510(18) 0.5404(2) 0.43014(14) 0.0263(5) Uani 1 1 d .
H22A H 0.7200 0.5035 0.3972 0.039 Uiso 1 1 calc R
H22B H 0.8002 0.5899 0.3973 0.039 Uiso 1 1 calc R
H22C H 0.7408 0.5910 0.4703 0.039 Uiso 1 1 calc R
C11 C 0.60351(16) 0.1715(2) 0.47014(15) 0.0235(5) Uani 1 1 d .
C3 C 1.03564(15) 0.2190(2) 0.79601(13) 0.0206(5) Uani 1 1 d .
H3A H 1.0124 0.2076 0.8484 0.025 Uiso 1 1 calc R
H3B H 1.0571 0.3025 0.7933 0.025 Uiso 1 1 calc R
C16 C 0.64926(17) 0.4313(2) 0.67360(14) 0.0256(5) Uani 1 1 d .
C5 C 1.07719(19) 0.0009(2) 0.7836(2) 0.0370(7) Uani 1 1 d .
H5A H 1.0443 -0.0124 0.7342 0.056 Uiso 1 1 calc R
H5B H 1.0420 -0.0142 0.8281 0.056 Uiso 1 1 calc R
H5C H 1.1252 -0.0541 0.7864 0.056 Uiso 1 1 calc R
C15 C 0.67057(17) 0.4093(2) 0.75176(14) 0.0263(5) Uani 1 1 d .
H15 H 0.6500 0.4500 0.7960 0.032 Uiso 1 1 calc R
C13 C 0.77252(18) 0.2585(2) 0.82245(14) 0.0275(6) Uani 1 1 d .
H13A H 0.7732 0.1709 0.8158 0.041 Uiso 1 1 calc R
H13B H 0.7430 0.2790 0.8698 0.041 Uiso 1 1 calc R
H13C H 0.8302 0.2886 0.8278 0.041 Uiso 1 1 calc R
C9 C 0.67467(16) 0.0130(2) 0.51618(14) 0.0226(5) Uani 1 1 d .
C10 C 0.60591(16) 0.0480(2) 0.46857(15) 0.0249(5) Uani 1 1 d .
H10 H 0.5677 -0.0037 0.4403 0.030 Uiso 1 1 calc R
C8 C 0.70325(19) -0.1134(2) 0.53188(18) 0.0322(6) Uani 1 1 d .
H8A H 0.7529 -0.1302 0.5020 0.048 Uiso 1 1 calc R
H8B H 0.6582 -0.1695 0.5157 0.048 Uiso 1 1 calc R
H8C H 0.7174 -0.1233 0.5882 0.048 Uiso 1 1 calc R
C12 C 0.5428(2) 0.2552(3) 0.4293(2) 0.0414(7) Uani 1 1 d .
H12A H 0.5142 0.3027 0.4684 0.062 Uiso 1 1 calc R
H12B H 0.5013 0.2086 0.3976 0.062 Uiso 1 1 calc R
H12C H 0.5729 0.3093 0.3950 0.062 Uiso 1 1 calc R
C17 C 0.5906(2) 0.5221(3) 0.63715(17) 0.0409(8) Uani 1 1 d .
H17A H 0.6209 0.5738 0.6015 0.061 Uiso 1 1 calc R
H17B H 0.5672 0.5715 0.6785 0.061 Uiso 1 1 calc R
H17C H 0.5449 0.4807 0.6074 0.061 Uiso 1 1 calc R

loop_
_atom_site_aniso_label
_atom_site_aniso_U_11
_atom_site_aniso_U_22
_atom_site_aniso_U_33
_atom_site_aniso_U_23
_atom_site_aniso_U_13
_atom_site_aniso_U_12
Rh1 0.01957(10) 0.01191(9) 0.01369(9) 0.00138(6) -0.00376(6) 0.00100(7)
Cl1 0.0368(4) 0.0216(3) 0.0233(3) 0.0071(2) -0.0012(2) -0.0045(2)
Cl2 0.0326(3) 0.0290(3) 0.0221(3) -0.0052(2) -0.0009(2) 0.0079(3)
N5 0.0228(10) 0.0188(9) 0.0160(9) 0.0022(7) -0.0001(7) 0.0073(8)
N7 0.0229(10) 0.0150(9) 0.0126(8) 0.0012(7) -0.0011(7) 0.0032(7)
N1 0.0232(10) 0.0178(9) 0.0167(9) 0.0014(7) -0.0026(8) 0.0026(8)
N3 0.0181(10) 0.0205(10) 0.0174(9) 0.0020(7) -0.0037(7) 0.0033(8)
N4 0.0206(10) 0.0178(9) 0.0119(8) 0.0013(7) -0.0013(7) 0.0042(7)
N6 0.0178(9) 0.0156(9) 0.0140(8) 0.0012(7) -0.0008(7) 0.0025(7)
N2 0.0221(10) 0.0159(9) 0.0152(9) 0.0002(7) -0.0033(7) 0.0002(8)
B1 0.0214(13) 0.0209(13) 0.0148(11) 0.0024(9) -0.0009(9) 0.0050(10)
C2 0.0245(12) 0.0102(9) 0.0173(10) 0.0016(8) -0.0010(9) 0.0023(8)
C6 0.0323(15) 0.0397(16) 0.0251(12) -0.0036(11) -0.0107(11) 0.0099(12)
C4 0.0224(12) 0.0131(10) 0.0189(10) -0.0004(8) -0.0033(9) 0.0007(8)
C19 0.0230(12) 0.0166(10) 0.0166(10) -0.0004(8) 0.0007(9) -0.0023(9)
C1 0.0162(10) 0.0223(11) 0.0152(10) -0.0069(8) -0.0045(8) 0.0071(9)
C21 0.0332(13) 0.0149(10) 0.0109(9) -0.0006(8) -0.0016(9) 0.0007(9)
C7 0.0354(15) 0.0406(16) 0.0239(13) 0.0039(11) 0.0005(11) 0.0097(13)
C20 0.0296(13) 0.0174(11) 0.0159(10) -0.0002(8) 0.0011(9) -0.0038(9)
C18 0.0230(13) 0.0278(13) 0.0291(13) 0.0047(10) 0.0011(10) -0.0025(10)
C14 0.0227(12) 0.0206(11) 0.0161(10) -0.0009(8) 0.0014(9) -0.0024(9)
C22 0.0425(15) 0.0170(11) 0.0191(11) 0.0047(9) -0.0013(10) 0.0056(11)
C11 0.0191(12) 0.0299(13) 0.0210(11) -0.0022(9) -0.0044(9) 0.0034(10)
C3 0.0251(12) 0.0192(11) 0.0167(10) -0.0040(8) -0.0076(9) 0.0036(9)
C16 0.0289(13) 0.0263(13) 0.0220(12) -0.0027(10) 0.0040(10) 0.0103(11)
C5 0.0300(15) 0.0152(12) 0.065(2) 0.0019(12) -0.0058(14) -0.0005(11)
C15 0.0321(14) 0.0291(13) 0.0183(11) -0.0052(10) 0.0063(10) 0.0068(11)
C13 0.0408(15) 0.0276(13) 0.0135(10) -0.0017(9) -0.0038(10) 0.0021(11)
C9 0.0246(12) 0.0214(12) 0.0214(11) -0.0010(9) -0.0029(9) -0.0044(10)
C10 0.0206(12) 0.0294(13) 0.0244(12) -0.0048(10) -0.0042(9) -0.0053(10)
C8 0.0378(16) 0.0194(12) 0.0379(15) -0.0036(11) -0.0118(12) -0.0056(11)
C12 0.0333(16) 0.0416(17) 0.0470(17) -0.0008(14) -0.0210(13) 0.0102(13)
C17 0.0460(18) 0.0505(19) 0.0262(14) -0.0020(12) 0.0024(12) 0.0325(15)

loop_
_atom_type_symbol
_atom_type_description
_atom_type_scat_dispersion_real
_atom_type_scat_dispersion_imag
_atom_type_scat_source
C C 0.0033 0.0016 'International Tables Vol C Tables 4.2.6.8 and 6.1.1.4'
H H 0.0000 0.0000 'International Tables Vol C Tables 4.2.6.8 and 6.1.1.4'
B B 0.0013 0.0007 'International Tables Vol C Tables 4.2.6.8 and 6.1.1.4'
N N 0.0061 0.0033 'International Tables Vol C Tables 4.2.6.8 and 6.1.1.4'
Cl Cl 0.1484 0.1585 'International Tables Vol C Tables 4.2.6.8 and 6.1.1.4'
Rh Rh -1.1178 0.9187 'International Tables Vol C Tables 4.2.6.8 and 6.1.1.4'

loop_
_geom_angle_atom_site_label_1
_geom_angle_atom_site_label_2
_geom_angle_atom_site_label_3
_geom_angle
C2 Rh1 N6 92.63(8)
C2 Rh1 C1 89.35(9)
N6 Rh1 C1 94.12(9)
C2 Rh1 N2 178.52(9)
N6 Rh1 N2 88.48(7)
C1 Rh1 N2 91.55(8)
C2 Rh1 N4 91.91(8)
N6 Rh1 N4 87.49(7)
C1 Rh1 N4 177.91(9)
N2 Rh1 N4 87.16(7)
C2 Rh1 Cl1 86.17(7)
N6 Rh1 Cl1 178.80(6)
C1 Rh1 Cl1 85.83(7)
N2 Rh1 Cl1 92.72(6)
N4 Rh1 Cl1 92.59(5)
C16 N5 N4 109.74(19)
C16 N5 B1 131.1(2)
N4 N5 B1 119.17(18)
C21 N7 N6 109.61(19)
C21 N7 B1 130.1(2)
N6 N7 B1 120.28(18)
C2 N1 C3 175.5(2)
C11 N3 N2 109.7(2)
C11 N3 B1 129.5(2)
N2 N3 B1 120.77(19)
C14 N4 N5 106.93(18)
C14 N4 Rh1 137.06(16)
N5 N4 Rh1 115.98(13)
C19 N6 N7 107.99(18)
C19 N6 Rh1 134.31(16)
N7 N6 Rh1 117.66(14)
C9 N2 N3 106.76(19)
C9 N2 Rh1 137.08(17)
N3 N2 Rh1 116.16(15)
N3 B1 N5 109.72(19)
N3 B1 N7 109.02(19)
N5 B1 N7 108.59(19)
N1 C2 Rh1 177.1(2)
C5 C4 C6 109.9(2)
C5 C4 C7 110.5(2)
C6 C4 C7 108.9(2)
C5 C4 C3 111.1(2)
C6 C4 C3 106.52(19)
C7 C4 C3 109.7(2)
N6 C19 C20 108.4(2)
N6 C19 C18 124.8(2)
C20 C19 C18 126.8(2)
Cl2 C1 Rh1 113.72(11)
N7 C21 C20 107.8(2)
N7 C21 C22 123.4(2)
C20 C21 C22 128.8(2)
C21 C20 C19 106.2(2)
N4 C14 C15 109.4(2)
N4 C14 C13 123.0(2)
C15 C14 C13 127.6(2)
N3 C11 C10 107.5(2)
N3 C11 C12 123.3(2)
C10 C11 C12 129.2(2)
N1 C3 C4 111.96(18)
N5 C16 C15 107.9(2)
N5 C16 C17 122.2(2)
C15 C16 C17 129.9(2)
C16 C15 C14 106.1(2)
N2 C9 C10 109.2(2)
N2 C9 C8 124.5(2)
C10 C9 C8 126.4(2)
C11 C10 C9 106.9(2)

loop_
_geom_bond_atom_site_label_1
_geom_bond_atom_site_label_2
_geom_bond_distance
Rh1 C2 1.932(2)
Rh1 N6 2.0601(18)
Rh1 C1 2.065(2)
Rh1 N2 2.1022(19)
Rh1 N4 2.1789(19)
Rh1 Cl1 2.3533(6)
Cl2 C1 1.826(2)
N5 C16 1.354(3)
N5 N4 1.373(3)
N5 B1 1.536(3)
N7 C21 1.345(3)
N7 N6 1.364(3)
N7 B1 1.544(3)
N1 C2 1.142(3)
N1 C3 1.452(3)
N3 C11 1.351(3)
N3 N2 1.374(3)
N3 B1 1.535(3)
N4 C14 1.342(3)
N6 C19 1.341(3)
N2 C9 1.345(3)
C6 C4 1.527(3)
C4 C5 1.524(3)
C4 C7 1.527(4)
C4 C3 1.536(3)
C19 C20 1.404(3)
C19 C18 1.490(3)
C21 C20 1.385(4)
C21 C22 1.498(3)
C14 C15 1.403(4)
C14 C13 1.482(3)
C11 C10 1.372(4)
C11 C12 1.490(4)
C16 C15 1.377(3)
C16 C17 1.490(4)
C9 C10 1.387(3)
C9 C8 1.495(4)
